data_2108524
loop_
_publ_author_name
'Zhang, Guoshun'
'Wang, Na'
'Shang, Xiaoqing'
'Zhang, Lifeng'
'Wang, Ruili'
'Zhang, Shuqiu'

_publ_section_title
;
 Solvates of acotiamide hydrochloride: characterization and phase
 transformation
;
_journal_issue 6
_journal_name_full 'Acta Crystallographica Section B'
_journal_page_first
;
;
_journal_paper_doi 10.1107/S2052520619013428
_journal_volume 75
_journal_year 2019
_chemical_formula_moiety 'C21 H31 N4 O5 S, Cl, C2 H6 O S,'
_chemical_formula_sum 'C23 H37 Cl N4 O6 S2'
_chemical_formula_weight 565.13
_space_group_crystal_system triclinic
_space_group_IT_number 2
_space_group_name_Hall '-P 1'
_space_group_name_H-M_alt 'P -1'
_atom_sites_solution_hydrogens mixed
_audit_creation_method SHELXL-2014/7
_cell_angle_alpha 90.444(2)
_cell_angle_beta 95.087(3)
_cell_angle_gamma 113.920(2)
_cell_formula_units_Z 2
_cell_length_a 10.4385(11)
_cell_length_b 10.7052(11)
_cell_length_c 14.2725(14)
_cell_measurement_reflns_used 7189
_cell_measurement_temperature 293(2)
_cell_measurement_theta_max 28.349
_cell_measurement_theta_min 2.586
_cell_volume 1450.5(3)
_computing_structure_refinement 'SHELXL-2014/7 (Sheldrick, 2014)'
_diffrn_ambient_temperature 293(2)
_diffrn_measured_fraction_theta_full 0.995
_diffrn_measured_fraction_theta_max 0.991
_diffrn_measurement_device_type CCD
_diffrn_measurement_method \w\k
_diffrn_radiation_type MoK\a
_diffrn_radiation_wavelength 0.71073
_diffrn_reflns_av_R_equivalents 0.0302
_diffrn_reflns_av_unetI/netI 0.0359
_diffrn_reflns_Laue_measured_fraction_full 0.995
_diffrn_reflns_Laue_measured_fraction_max 0.991
_diffrn_reflns_limit_h_max 13
_diffrn_reflns_limit_h_min -13
_diffrn_reflns_limit_k_max 14
_diffrn_reflns_limit_k_min -14
_diffrn_reflns_limit_l_max 19
_diffrn_reflns_limit_l_min -18
_diffrn_reflns_number 21353
_diffrn_reflns_point_group_measured_fraction_full 0.995
_diffrn_reflns_point_group_measured_fraction_max 0.991
_diffrn_reflns_theta_full 25.242
_diffrn_reflns_theta_max 28.349
_diffrn_reflns_theta_min 2.586
_diffrn_source 'fine-focus sealed tube'
_exptl_absorpt_coefficient_mu 0.318
_exptl_absorpt_correction_T_max 0.981
_exptl_absorpt_correction_T_min 0.970
_exptl_absorpt_correction_type multi-scan
_exptl_absorpt_process_details ' Higashi, T. (1995)'
_exptl_crystal_colour Colorless
_exptl_crystal_density_diffrn 1.294
_exptl_crystal_description Prism
_exptl_crystal_F_000 600
_exptl_crystal_size_max 0.15
_exptl_crystal_size_mid 0.08
_exptl_crystal_size_min 0.06
_refine_diff_density_max 0.440
_refine_diff_density_min -0.346
_refine_diff_density_rms 0.042
_refine_ls_extinction_method none
_refine_ls_goodness_of_fit_ref 1.035
_refine_ls_hydrogen_treatment mixed
_refine_ls_matrix_type full
_refine_ls_number_parameters 358
_refine_ls_number_reflns 7189
_refine_ls_number_restraints 6
_refine_ls_restrained_S_all 1.036
_refine_ls_R_factor_all 0.0834
_refine_ls_R_factor_gt 0.0558
_refine_ls_shift/su_max 0.001
_refine_ls_shift/su_mean 0.000
_refine_ls_structure_factor_coef Fsqd
_refine_ls_weighting_details 'w=1/[\s^2^(Fo^2^)+(0.0790P)^2^+0.4075P] where P=(Fo^2^+2Fc^2^)/3'
_refine_ls_weighting_scheme calc
_refine_ls_wR_factor_gt 0.1481
_refine_ls_wR_factor_ref 0.1656
_reflns_Friedel_coverage 0.000
_reflns_number_gt 4971
_reflns_number_total 7189
_reflns_threshold_expression 'I > 2\s(I)'
_cod_data_source_file lo5057sup1.cif
_cod_data_source_block 1AH-1DMSO-II
_cod_depositor_comments
;
The following automatic conversions were performed:

data item '_exptl_absorpt_correction_type' value 'Multi-scan' was
changed to 'multi-scan' in accordance with the
/home/data/users/saulius/crontab/automatic-downloads/rss-feeds/IUCr/lib/dictionaries/cif_core.dic
dictionary named 'cif_core.dic' version 2.4.2 last updated on
2011-04-26.

Automatic conversion script
Id: cif_fix_values 6909 2019-04-08 15:41:33Z antanas 
;
_cod_database_code 2108524
_shelx_shelxl_version_number 2014/7
_shelx_space_group_comment
;
The symmetry employed for this shelxl refinement is uniquely defined
by the following loop, which should always be used as a source of
symmetry information in preference to the above space-group names.
They are only intended as comments.
;

loop_
_space_group_symop_operation_xyz
'x, y, z'
'-x, -y, -z'

loop_
_atom_site_label
_atom_site_type_symbol
_atom_site_fract_x
_atom_site_fract_y
_atom_site_fract_z
_atom_site_U_iso_or_equiv
_atom_site_adp_type
_atom_site_occupancy
_atom_site_site_symmetry_order
_atom_site_calc_flag
_atom_site_refinement_flags_posn
_atom_site_refinement_flags_adp
_atom_site_refinement_flags_occupancy
_atom_site_disorder_assembly
_atom_site_disorder_group
S1 S 0.73699(7) 0.88988(6) 0.47417(4) 0.05998(17) Uani 1 1 d . . . . .
S2 S 0.94268(12) 0.67478(9) 0.08052(7) 0.1131(4) Uani 1 1 d . . . . .
Cl1 Cl 1.30502(6) 1.07829(6) 0.08750(4) 0.06813(19) Uani 1 1 d . . . . .
O1 O 1.1367(2) 1.09573(15) 0.24090(16) 0.0812(6) Uani 1 1 d . . . . .
O2 O 1.3642(2) 1.58040(16) 0.21136(14) 0.0858(6) Uani 1 1 d . . . . .
O3 O 1.2398(2) 1.62614(15) 0.34722(14) 0.0893(6) Uani 1 1 d . . . . .
O4 O 0.90348(19) 1.15934(16) 0.44138(12) 0.0707(4) Uani 1 1 d . . . . .
O5 O 0.6002(2) 0.43103(18) 0.41856(15) 0.1014(7) Uani 1 1 d . . . . .
O6 O 0.8206(4) 0.5612(2) 0.1146(2) 0.1578(14) Uani 1 1 d . . . . .
N1 N 0.9479(2) 1.00479(17) 0.35926(15) 0.0580(5) Uani 1 1 d . . . . .
N2 N 0.8258(2) 0.76888(17) 0.35647(13) 0.0622(5) Uani 1 1 d . . . . .
N3A N 0.7709(3) 0.4950(3) 0.3197(2) 0.0602(9) Uani 0.645(4) 1 d D . P A 1
H3A H 0.824(3) 0.557(3) 0.294(2) 0.049(9) Uiso 0.645(4) 1 d D . P A 1
N3B N 0.6760(5) 0.5056(5) 0.2741(3) 0.0504(13) Uiso 0.355(4) 1 d D . P A 2
H3B H 0.746(5) 0.553(6) 0.247(4) 0.061(18) Uiso 0.355(4) 1 d D . P A 2
N4 N 0.5993(2) 0.14679(16) 0.19554(12) 0.0532(4) Uani 1 1 d . . . . .
C1 C 1.1581(2) 1.22580(19) 0.26862(16) 0.0551(5) Uani 1 1 d . . . . .
C2 C 1.2516(2) 1.3356(2) 0.22457(17) 0.0610(6) Uani 1 1 d . . . . .
H2B H 1.2985 1.3200 0.1764 0.073 Uiso 1 1 calc R U . . .
C3 C 1.2757(3) 1.4679(2) 0.25168(18) 0.0634(6) Uani 1 1 d . . . . .
C4 C 1.2059(3) 1.4909(2) 0.32503(17) 0.0629(6) Uani 1 1 d . . . . .
C5 C 1.1119(2) 1.3820(2) 0.36630(15) 0.0575(5) Uani 1 1 d . . . . .
H5A H 1.0643 1.3979 0.4139 0.069 Uiso 1 1 calc R U . . .
C6 C 1.0845(2) 1.24571(19) 0.33898(14) 0.0498(4) Uani 1 1 d . . . . .
C7 C 0.9738(2) 1.1364(2) 0.38507(14) 0.0517(5) Uani 1 1 d . . . . .
C8 C 0.8456(2) 0.8886(2) 0.39011(14) 0.0501(4) Uani 1 1 d . . . . .
C9 C 0.6606(3) 0.7148(2) 0.46344(15) 0.0598(5) Uani 1 1 d . . . . .
H9A H 0.5879 0.6591 0.4971 0.072 Uiso 1 1 calc R U . . .
C10 C 0.7203(2) 0.6699(2) 0.39991(15) 0.0598(5) Uani 1 1 d . . . . .
C11 C 0.6816(4) 0.5226(2) 0.3763(2) 0.0956(11) Uani 1 1 d . . . . .
C12A C 0.7551(4) 0.3581(3) 0.2934(2) 0.0566(9) Uani 0.645(4) 1 d D . P A 1
H12A H 0.7468 0.3048 0.3489 0.068 Uiso 0.645(4) 1 calc R U P A 1
H12B H 0.8372 0.3623 0.2642 0.068 Uiso 0.645(4) 1 calc R U P A 1
C12B C 0.6079(6) 0.3695(6) 0.2287(4) 0.0482(14) Uiso 0.355(4) 1 d D . P A 2
H12C H 0.5903 0.3771 0.1616 0.058 Uiso 0.355(4) 1 calc R U P A 2
H12D H 0.5178 0.3208 0.2531 0.058 Uiso 0.355(4) 1 calc R U P A 2
C13A C 0.6252(4) 0.2920(3) 0.2254(2) 0.0469(8) Uani 0.645(4) 1 d D . P A 1
H13A H 0.6350 0.3459 0.1701 0.056 Uiso 0.645(4) 1 calc R U P A 1
H13B H 0.5444 0.2910 0.2547 0.056 Uiso 0.645(4) 1 calc R U P A 1
C13B C 0.6973(7) 0.2894(6) 0.2451(4) 0.0417(13) Uiso 0.355(4) 1 d D . P A 2
H13C H 0.7183 0.2813 0.3118 0.050 Uiso 0.355(4) 1 calc R U P A 2
H13D H 0.7847 0.3310 0.2163 0.050 Uiso 0.355(4) 1 calc R U P A 2
C14 C 0.5843(3) 0.0481(2) 0.27433(15) 0.0587(5) Uani 1 1 d . . . . .
H14A H 0.6773 0.0722 0.3087 0.070 Uiso 1 1 calc R U . . .
C15 C 0.5308(3) -0.0984(2) 0.2345(2) 0.0831(8) Uani 1 1 d . . . . .
H15A H 0.5941 -0.1049 0.1917 0.125 Uiso 1 1 calc R U . . .
H15B H 0.5258 -0.1584 0.2850 0.125 Uiso 1 1 calc R U . . .
H15C H 0.4388 -0.1244 0.2016 0.125 Uiso 1 1 calc R U . . .
C16 C 0.4873(3) 0.0623(3) 0.34202(19) 0.0794(7) Uani 1 1 d . . . . .
H16A H 0.5231 0.1554 0.3662 0.119 Uiso 1 1 calc R U . . .
H16B H 0.3950 0.0372 0.3098 0.119 Uiso 1 1 calc R U . . .
H16C H 0.4821 0.0032 0.3932 0.119 Uiso 1 1 calc R U . . .
C17 C 0.6755(2) 0.1271(2) 0.11372(15) 0.0596(5) Uani 1 1 d . . . . .
H17A H 0.6224 0.0329 0.0884 0.072 Uiso 1 1 calc R U . . .
C18 C 0.6700(3) 0.2191(3) 0.03581(17) 0.0747(7) Uani 1 1 d . . . . .
H18A H 0.5742 0.2063 0.0193 0.112 Uiso 1 1 calc R U . . .
H18B H 0.7254 0.3127 0.0566 0.112 Uiso 1 1 calc R U . . .
H18C H 0.7070 0.1971 -0.0182 0.112 Uiso 1 1 calc R U . . .
C19 C 0.8230(3) 0.1414(4) 0.1436(2) 0.0964(10) Uani 1 1 d . . . . .
H19A H 0.8210 0.0809 0.1933 0.145 Uiso 1 1 calc R U . . .
H19B H 0.8618 0.1185 0.0910 0.145 Uiso 1 1 calc R U . . .
H19C H 0.8803 0.2341 0.1658 0.145 Uiso 1 1 calc R U . . .
C20 C 1.4347(4) 1.5612(3) 0.1353(3) 0.1170(13) Uani 1 1 d . . . . .
H20A H 1.4935 1.6486 0.1135 0.175 Uiso 1 1 calc R U . . .
H20B H 1.4917 1.5134 0.1562 0.175 Uiso 1 1 calc R U . . .
H20C H 1.3664 1.5085 0.0848 0.175 Uiso 1 1 calc R U . . .
C21 C 1.1710(4) 1.6557(3) 0.4206(2) 0.1074(12) Uani 1 1 d . . . . .
H21A H 1.2030 1.7530 0.4297 0.161 Uiso 1 1 calc R U . . .
H21B H 1.0710 1.6156 0.4037 0.161 Uiso 1 1 calc R U . . .
H21C H 1.1925 1.6185 0.4778 0.161 Uiso 1 1 calc R U . . .
C22 C 1.0784(4) 0.7289(5) 0.1752(3) 0.1460(18) Uani 1 1 d . . . . .
H22A H 1.1599 0.8028 0.1561 0.219 Uiso 1 1 calc R U . . .
H22B H 1.0463 0.7594 0.2282 0.219 Uiso 1 1 calc R U . . .
H22C H 1.1023 0.6539 0.1923 0.219 Uiso 1 1 calc R U . . .
C23 C 0.9061(4) 0.8174(4) 0.0907(3) 0.1282(14) Uani 1 1 d . . . . .
H23A H 0.9817 0.8953 0.0696 0.192 Uiso 1 1 calc R U . . .
H23B H 0.8200 0.8025 0.0528 0.192 Uiso 1 1 calc R U . . .
H23C H 0.8963 0.8337 0.1554 0.192 Uiso 1 1 calc R U . . .
H4A H 0.505(3) 0.119(3) 0.1698(19) 0.083(9) Uiso 1 1 d . . . . .
H1A H 1.178(3) 1.097(3) 0.2050(19) 0.065(8) Uiso 1 1 d . . . . .
H1B H 0.995(3) 0.993(3) 0.325(2) 0.075(8) Uiso 1 1 d . . . . .

loop_
_atom_site_aniso_label
_atom_site_aniso_U_11
_atom_site_aniso_U_22
_atom_site_aniso_U_33
_atom_site_aniso_U_23
_atom_site_aniso_U_13
_atom_site_aniso_U_12
S1 0.0823(4) 0.0546(3) 0.0519(3) -0.0023(2) 0.0172(3) 0.0351(3)
S2 0.1441(8) 0.0745(5) 0.1053(6) 0.0098(4) 0.0626(6) 0.0186(5)
Cl1 0.0686(4) 0.0674(4) 0.0707(4) -0.0144(3) 0.0086(3) 0.0301(3)
O1 0.0792(12) 0.0349(7) 0.1268(16) -0.0180(8) 0.0502(12) 0.0129(7)
O2 0.1097(14) 0.0377(8) 0.1060(14) -0.0021(8) 0.0401(12) 0.0202(9)
O3 0.1417(17) 0.0370(8) 0.0915(12) -0.0093(8) 0.0363(12) 0.0340(9)
O4 0.0957(12) 0.0526(8) 0.0701(10) -0.0077(7) 0.0260(9) 0.0334(8)
O5 0.1336(18) 0.0514(9) 0.0980(14) -0.0042(9) 0.0664(13) 0.0050(10)
O6 0.193(3) 0.0665(14) 0.156(2) -0.0072(14) 0.089(2) -0.0204(16)
N1 0.0550(10) 0.0390(8) 0.0755(12) -0.0151(8) 0.0153(9) 0.0130(8)
N2 0.0667(11) 0.0399(8) 0.0689(11) -0.0159(8) 0.0229(9) 0.0074(8)
N3A 0.069(2) 0.0315(13) 0.0696(19) -0.0098(12) 0.0257(16) 0.0065(12)
N4 0.0689(12) 0.0337(8) 0.0513(9) -0.0068(7) 0.0104(8) 0.0143(8)
C1 0.0485(11) 0.0350(9) 0.0796(14) -0.0171(9) 0.0033(10) 0.0157(8)
C2 0.0576(12) 0.0389(10) 0.0839(15) -0.0143(10) 0.0127(11) 0.0162(9)
C3 0.0715(14) 0.0368(10) 0.0801(15) -0.0077(10) 0.0082(12) 0.0200(10)
C4 0.0853(16) 0.0355(10) 0.0678(13) -0.0114(9) 0.0052(11) 0.0253(10)
C5 0.0776(15) 0.0428(10) 0.0548(11) -0.0131(9) 0.0030(10) 0.0284(10)
C6 0.0506(11) 0.0386(9) 0.0590(11) -0.0138(8) -0.0047(9) 0.0193(8)
C7 0.0588(12) 0.0427(10) 0.0545(11) -0.0136(8) -0.0047(9) 0.0238(9)
C8 0.0532(11) 0.0434(10) 0.0508(10) -0.0111(8) 0.0034(8) 0.0172(9)
C9 0.0735(14) 0.0537(12) 0.0513(11) 0.0005(9) 0.0156(10) 0.0233(11)
C10 0.0680(13) 0.0459(11) 0.0551(12) -0.0089(9) 0.0158(10) 0.0110(10)
C11 0.123(2) 0.0471(13) 0.0878(18) -0.0182(12) 0.0592(18) -0.0044(14)
C12A 0.0559(19) 0.0392(15) 0.067(2) -0.0167(14) 0.0036(15) 0.0121(14)
C13A 0.057(2) 0.0371(15) 0.0523(17) -0.0023(12) 0.0077(15) 0.0243(14)
C14 0.0702(14) 0.0401(10) 0.0561(12) -0.0003(8) -0.0014(10) 0.0140(10)
C15 0.111(2) 0.0388(11) 0.0845(17) -0.0041(11) -0.0126(16) 0.0201(13)
C16 0.0939(19) 0.0676(15) 0.0677(15) 0.0152(12) 0.0211(14) 0.0209(14)
C17 0.0638(13) 0.0584(12) 0.0523(11) -0.0186(9) 0.0050(10) 0.0209(10)
C18 0.0908(18) 0.0695(15) 0.0579(13) -0.0040(11) 0.0242(12) 0.0234(14)
C19 0.0738(18) 0.135(3) 0.0828(18) -0.0301(18) 0.0020(14) 0.0467(18)
C20 0.142(3) 0.0545(16) 0.148(3) 0.0001(17) 0.076(3) 0.0214(18)
C21 0.187(4) 0.0521(14) 0.093(2) -0.0094(13) 0.048(2) 0.0525(19)
C22 0.119(3) 0.175(5) 0.160(4) 0.077(4) 0.032(3) 0.071(3)
C23 0.104(3) 0.099(3) 0.162(4) 0.004(2) -0.021(3) 0.027(2)

loop_
_atom_type_symbol
_atom_type_description
_atom_type_scat_dispersion_real
_atom_type_scat_dispersion_imag
_atom_type_scat_source
C C 0.0033 0.0016 'International Tables Vol C Tables 4.2.6.8 and 6.1.1.4'
H H 0.0000 0.0000 'International Tables Vol C Tables 4.2.6.8 and 6.1.1.4'
N N 0.0061 0.0033 'International Tables Vol C Tables 4.2.6.8 and 6.1.1.4'
O O 0.0106 0.0060 'International Tables Vol C Tables 4.2.6.8 and 6.1.1.4'
S S 0.1246 0.1234 'International Tables Vol C Tables 4.2.6.8 and 6.1.1.4'
Cl Cl 0.1484 0.1585 'International Tables Vol C Tables 4.2.6.8 and 6.1.1.4'

loop_
_geom_angle_atom_site_label_1
_geom_angle_atom_site_label_2
_geom_angle_atom_site_label_3
_geom_angle
C9 S1 C8 88.54(10)
O6 S2 C23 105.2(2)
O6 S2 C22 106.6(2)
C23 S2 C22 94.4(2)
C1 O1 H1A 111(2)
C3 O2 C20 118.14(18)
C4 O3 C21 117.0(2)
C7 N1 C8 126.20(19)
C7 N1 H1B 118(2)
C8 N1 H1B 116(2)
C8 N2 C10 109.41(17)
C11 N3A C12A 123.7(3)
C11 N3A H3A 117(3)
C12A N3A H3A 118(3)
C12B N3B C11 119.7(4)
C12B N3B H3B 110(5)
C11 N3B H3B 119(5)
C13A N4 C14 116.24(18)
C13A N4 C17 117.68(18)
C14 N4 C17 115.18(17)
C14 N4 C13B 103.1(2)
C17 N4 C13B 106.2(3)
C13A N4 H4A 97.4(17)
C14 N4 H4A 101.7(17)
C17 N4 H4A 104.3(17)
C13B N4 H4A 126.9(17)
O1 C1 C6 119.57(19)
O1 C1 C2 119.40(19)
C6 C1 C2 121.03(17)
C3 C2 C1 120.5(2)
C3 C2 H2B 119.8
C1 C2 H2B 119.8
O2 C3 C2 124.0(2)
O2 C3 C4 116.44(18)
C2 C3 C4 119.6(2)
C5 C4 O3 126.1(2)
C5 C4 C3 119.35(18)
O3 C4 C3 114.5(2)
C4 C5 C6 122.0(2)
C4 C5 H5A 119.0
C6 C5 H5A 119.0
C1 C6 C5 117.50(19)
C1 C6 C7 125.61(16)
C5 C6 C7 116.82(18)
O4 C7 N1 119.9(2)
O4 C7 C6 123.14(17)
N1 C7 C6 116.88(18)
N2 C8 N1 120.56(18)
N2 C8 S1 115.51(16)
N1 C8 S1 123.92(14)
C10 C9 S1 110.29(17)
C10 C9 H9A 124.9
S1 C9 H9A 124.9
C9 C10 N2 116.22(19)
C9 C10 C11 123.9(2)
N2 C10 C11 119.87(19)
O5 C11 N3A 119.5(3)
O5 C11 N3B 118.8(3)
O5 C11 C10 123.0(2)
N3A C11 C10 115.5(2)
N3B C11 C10 107.7(3)
N3A C12A C13A 108.7(3)
N3A C12A H12A 109.9
C13A C12A H12A 109.9
N3A C12A H12B 109.9
C13A C12A H12B 109.9
H12A C12A H12B 108.3
N3B C12B C13B 111.5(5)
N3B C12B H12C 109.3
C13B C12B H12C 109.3
N3B C12B H12D 109.3
C13B C12B H12D 109.3
H12C C12B H12D 108.0
C12A C13A N4 112.2(3)
C12A C13A H13A 109.2
N4 C13A H13A 109.2
C12A C13A H13B 109.2
N4 C13A H13B 109.2
H13A C13A H13B 107.9
C12B C13B N4 101.9(4)
C12B C13B H13C 111.4
N4 C13B H13C 111.4
C12B C13B H13D 111.4
N4 C13B H13D 111.4
H13C C13B H13D 109.3
C16 C14 C15 111.0(2)
C16 C14 N4 109.90(19)
C15 C14 N4 110.80(18)
C16 C14 H14A 108.4
C15 C14 H14A 108.4
N4 C14 H14A 108.4
C14 C15 H15A 109.5
C14 C15 H15B 109.5
H15A C15 H15B 109.5
C14 C15 H15C 109.5
H15A C15 H15C 109.5
H15B C15 H15C 109.5
C14 C16 H16A 109.5
C14 C16 H16B 109.5
H16A C16 H16B 109.5
C14 C16 H16C 109.5
H16A C16 H16C 109.5
H16B C16 H16C 109.5
C18 C17 C19 112.6(2)
C18 C17 N4 110.40(18)
C19 C17 N4 113.20(19)
C18 C17 H17A 106.7
C19 C17 H17A 106.7
N4 C17 H17A 106.7
C17 C18 H18A 109.5
C17 C18 H18B 109.5
H18A C18 H18B 109.5
C17 C18 H18C 109.5
H18A C18 H18C 109.5
H18B C18 H18C 109.5
C17 C19 H19A 109.5
C17 C19 H19B 109.5
H19A C19 H19B 109.5
C17 C19 H19C 109.5
H19A C19 H19C 109.5
H19B C19 H19C 109.5
O2 C20 H20A 109.5
O2 C20 H20B 109.5
H20A C20 H20B 109.5
O2 C20 H20C 109.5
H20A C20 H20C 109.5
H20B C20 H20C 109.5
O3 C21 H21A 109.5
O3 C21 H21B 109.5
H21A C21 H21B 109.5
O3 C21 H21C 109.5
H21A C21 H21C 109.5
H21B C21 H21C 109.5
S2 C22 H22A 109.5
S2 C22 H22B 109.5
H22A C22 H22B 109.5
S2 C22 H22C 109.5
H22A C22 H22C 109.5
H22B C22 H22C 109.5
S2 C23 H23A 109.5
S2 C23 H23B 109.5
H23A C23 H23B 109.5
S2 C23 H23C 109.5
H23A C23 H23C 109.5
H23B C23 H23C 109.5

loop_
_geom_bond_atom_site_label_1
_geom_bond_atom_site_label_2
_geom_bond_distance
S1 C9 1.713(2)
S1 C8 1.725(2)
S2 O6 1.483(2)
S2 C23 1.725(4)
S2 C22 1.775(4)
O1 C1 1.367(2)
O1 H1A 0.69(3)
O2 C3 1.356(3)
O2 C20 1.423(4)
O3 C4 1.371(2)
O3 C21 1.423(3)
O4 C7 1.222(2)
O5 C11 1.213(3)
N1 C7 1.364(2)
N1 C8 1.377(3)
N1 H1B 0.77(3)
N2 C8 1.294(2)
N2 C10 1.381(3)
N3A C11 1.400(4)
N3A C12A 1.449(4)
N3A H3A 0.791(18)
N3B C12B 1.453(7)
N3B C11 1.461(6)
N3B H3B 0.83(2)
N4 C13A 1.517(3)
N4 C14 1.523(3)
N4 C17 1.529(3)
N4 C13B 1.570(6)
N4 H4A 0.94(3)
C1 C6 1.382(3)
C1 C2 1.386(3)
C2 C3 1.380(3)
C2 H2B 0.9300
C3 C4 1.402(3)
C4 C5 1.361(3)
C5 C6 1.413(2)
C5 H5A 0.9300
C6 C7 1.479(3)
C9 C10 1.334(3)
C9 H9A 0.9300
C10 C11 1.488(3)
C12A C13A 1.503(5)
C12A H12A 0.9700
C12A H12B 0.9700
C12B C13B 1.508(8)
C12B H12C 0.9700
C12B H12D 0.9700
C13A H13A 0.9700
C13A H13B 0.9700
C13B H13C 0.9700
C13B H13D 0.9700
C14 C16 1.509(4)
C14 C15 1.522(3)
C14 H14A 0.9800
C15 H15A 0.9600
C15 H15B 0.9600
C15 H15C 0.9600
C16 H16A 0.9600
C16 H16B 0.9600
C16 H16C 0.9600
C17 C18 1.504(3)
C17 C19 1.505(4)
C17 H17A 0.9800
C18 H18A 0.9600
C18 H18B 0.9600
C18 H18C 0.9600
C19 H19A 0.9600
C19 H19B 0.9600
C19 H19C 0.9600
C20 H20A 0.9600
C20 H20B 0.9600
C20 H20C 0.9600
C21 H21A 0.9600
C21 H21B 0.9600
C21 H21C 0.9600
C22 H22A 0.9600
C22 H22B 0.9600
C22 H22C 0.9600
C23 H23A 0.9600
C23 H23B 0.9600
C23 H23C 0.9600

loop_
_geom_hbond_atom_site_label_D
_geom_hbond_atom_site_label_H
_geom_hbond_atom_site_label_A
_geom_hbond_distance_DH
_geom_hbond_distance_HA
_geom_hbond_distance_DA
_geom_hbond_angle_DHA
_geom_hbond_site_symmetry_A
N1 H1B O1 0.77(3) 1.97(3) 2.597(3) 139(3) .
O1 H1A Cl1 0.69(3) 2.28(3) 2.976(2) 174(3) .
N4 H4A Cl1 0.94(3) 2.18(3) 3.110(2) 169(2) 1_445
N3B H3B O6 0.83(2) 2.10(5) 2.779(6) 139(6) .

loop_
_geom_torsion_atom_site_label_1
_geom_torsion_atom_site_label_2
_geom_torsion_atom_site_label_3
_geom_torsion_atom_site_label_4
_geom_torsion
O1 C1 C2 C3 -179.6(2)
C6 C1 C2 C3 1.5(4)
C20 O2 C3 C2 1.2(4)
C20 O2 C3 C4 -178.6(3)
C1 C2 C3 O2 -179.2(2)
C1 C2 C3 C4 0.7(4)
C21 O3 C4 C5 0.3(4)
C21 O3 C4 C3 179.4(3)
O2 C3 C4 C5 177.8(2)
C2 C3 C4 C5 -2.1(4)
O2 C3 C4 O3 -1.3(3)
C2 C3 C4 O3 178.8(2)
O3 C4 C5 C6 -179.6(2)
C3 C4 C5 C6 1.5(4)
O1 C1 C6 C5 179.0(2)
C2 C1 C6 C5 -2.1(3)
O1 C1 C6 C7 -4.4(3)
C2 C1 C6 C7 174.6(2)
C4 C5 C6 C1 0.6(3)
C4 C5 C6 C7 -176.3(2)
C8 N1 C7 O4 0.7(3)
C8 N1 C7 C6 -176.80(19)
C1 C6 C7 O4 -173.7(2)
C5 C6 C7 O4 3.0(3)
C1 C6 C7 N1 3.8(3)
C5 C6 C7 N1 -179.55(18)
C10 N2 C8 N1 178.7(2)
C10 N2 C8 S1 -1.1(3)
C7 N1 C8 N2 176.1(2)
C7 N1 C8 S1 -4.2(3)
C9 S1 C8 N2 0.60(18)
C9 S1 C8 N1 -179.2(2)
C8 S1 C9 C10 0.10(19)
S1 C9 C10 N2 -0.8(3)
S1 C9 C10 C11 177.8(2)
C8 N2 C10 C9 1.2(3)
C8 N2 C10 C11 -177.4(2)
C12A N3A C11 O5 12.2(6)
C12A N3A C11 C10 176.6(3)
C12B N3B C11 O5 -19.0(7)
C12B N3B C11 C10 -164.8(4)
C9 C10 C11 O5 -6.1(5)
N2 C10 C11 O5 172.4(3)
C9 C10 C11 N3A -169.9(3)
N2 C10 C11 N3A 8.6(4)
C9 C10 C11 N3B 138.1(3)
N2 C10 C11 N3B -43.5(4)
C11 N3A C12A C13A 70.1(4)
C11 N3B C12B C13B -74.3(6)
N3A C12A C13A N4 -179.0(2)
C14 N4 C13A C12A 57.7(3)
C17 N4 C13A C12A -84.9(3)
N3B C12B C13B N4 176.8(4)
C14 N4 C13B C12B -122.6(3)
C17 N4 C13B C12B 115.9(4)
C13A N4 C14 C16 45.9(3)
C17 N4 C14 C16 -170.59(19)
C13B N4 C14 C16 74.2(3)
C13A N4 C14 C15 168.9(2)
C17 N4 C14 C15 -47.6(3)
C13B N4 C14 C15 -162.8(3)
C13A N4 C17 C18 -43.3(3)
C14 N4 C17 C18 173.77(19)
C13B N4 C17 C18 -72.8(3)
C13A N4 C17 C19 84.0(3)
C14 N4 C17 C19 -58.9(3)
C13B N4 C17 C19 54.4(3)

_cod_database_fobs_code 2108524
